data_7062309
loop_
_publ_author_name
'Maurya, Mannar R.'
'Singh, Devesh'
'Avecilla, Fernando'
'Sharma, Akhilesh'
'Gupta, Puneet'

_publ_section_title
;
 Trinuclear dioxidomolybdenum(vi) complexes derived from
 benzene-1,3,5-tricarbohydrazide and study of the catalytic activity
;
_journal_issue 13
_journal_name_full 'New Journal of Chemistry'
_journal_page_first 6114
_journal_page_last 6134
_journal_paper_doi 10.1039/D2NJ05936C
_journal_volume 47
_journal_year 2023
_chemical_formula_moiety 'C51 H53 Mo3 N13 O15, H2 O'
_chemical_formula_sum 'C51 H55 Mo3 N13 O16'
_chemical_formula_weight 1393.877
_space_group_crystal_system triclinic
_space_group_IT_number 2
_space_group_name_Hall '-P 1'
_space_group_name_H-M_alt 'P -1'
_symmetry_Int_Tables_number 2
_atom_sites_solution_primary iterative
_audit_creation_date 2022-10-12
_audit_creation_method
;
Olex2 1.3
(compiled 2020.11.12 svn.r5f609507 for OlexSys, GUI svn.r6408)
;
_audit_update_record
;
2022-12-02 deposited with the CCDC.	2023-02-22 downloaded from the CCDC.
;
_cell_angle_alpha 100.540(15)
_cell_angle_beta 97.066(16)
_cell_angle_gamma 100.449(16)
_cell_formula_units_Z 2
_cell_length_a 9.410(5)
_cell_length_b 13.710(6)
_cell_length_c 27.128(12)
_cell_measurement_reflns_used 189591
_cell_measurement_temperature 100(2)
_cell_measurement_theta_max 56.754
_cell_measurement_theta_min 4.460
_cell_volume 3339(3)
_computing_molecular_graphics 'Olex2 1.3 (Dolomanov et al., 2009)'
_computing_publication_material 'Olex2 1.3 (Dolomanov et al., 2009)'
_computing_structure_refinement 'olex2.refine 1.3 (Bourhis et al., 2015)'
_computing_structure_solution 'olex2.solve 1.3 (Bourhis et al., 2015)'
_diffrn_ambient_temperature 100(2)
_diffrn_measured_fraction_theta_full 0.9977
_diffrn_measured_fraction_theta_max 0.9931
_diffrn_measurement_device_type 'Bruker P4'
_diffrn_measurement_method '\w scans'
_diffrn_radiation_monochromator graphite
_diffrn_radiation_type 'Mo K\a'
_diffrn_radiation_wavelength 0.71073
_diffrn_reflns_av_R_equivalents 0.0622
_diffrn_reflns_av_unetI/netI 0.0331
_diffrn_reflns_Laue_measured_fraction_full 0.9977
_diffrn_reflns_Laue_measured_fraction_max 0.9931
_diffrn_reflns_limit_h_max 12
_diffrn_reflns_limit_h_min -12
_diffrn_reflns_limit_k_max 18
_diffrn_reflns_limit_k_min -18
_diffrn_reflns_limit_l_max 36
_diffrn_reflns_limit_l_min -36
_diffrn_reflns_number 141006
_diffrn_reflns_point_group_measured_fraction_full 0.9977
_diffrn_reflns_point_group_measured_fraction_max 0.9931
_diffrn_reflns_theta_full 25.2417
_diffrn_reflns_theta_max 28.40
_diffrn_reflns_theta_min 2.24
_diffrn_source_current 1.4
_diffrn_source_power 0.07
_diffrn_source_voltage 50.0
_exptl_absorpt_coefficient_mu 0.623
_exptl_crystal_colour yellow
_exptl_crystal_colour_primary yellow
_exptl_crystal_density_diffrn 1.387
_exptl_crystal_description Prism
_exptl_crystal_F_000 1404.314
_refine_diff_density_max 3.0069
_refine_diff_density_min -1.3509
_refine_diff_density_rms 0.1480
_refine_ls_d_res_high 0.7471
_refine_ls_d_res_low 9.0949
_refine_ls_goodness_of_fit_ref 1.0707
_refine_ls_hydrogen_treatment constr
_refine_ls_matrix_type full
_refine_ls_number_constraints 90
_refine_ls_number_parameters 770
_refine_ls_number_reflns 16684
_refine_ls_number_restraints 0
_refine_ls_restrained_S_all 1.0707
_refine_ls_R_factor_all 0.0649
_refine_ls_R_factor_gt 0.0538
_refine_ls_shift/su_max 0.0003
_refine_ls_shift/su_mean 0.0000
_refine_ls_structure_factor_coef Fsqd
_refine_ls_weighting_details 'w=1/[\s^2^(Fo^2^)+(0.0643P)^2^+13.7281P] where P=(Fo^2^+2Fc^2^)/3'
_refine_ls_weighting_scheme calc
_refine_ls_wR_factor_gt 0.1418
_refine_ls_wR_factor_ref 0.1533
_reflns_Friedel_coverage 0.0
_reflns_limit_h_max 12
_reflns_limit_h_min -12
_reflns_limit_k_max 17
_reflns_limit_k_min -18
_reflns_limit_l_max 36
_reflns_limit_l_min 0
_reflns_number_gt 14113
_reflns_number_total 16684
_reflns_threshold_expression I>=2u(I)
_cod_data_source_file d2nj05936c2.cif
_cod_data_source_block compound3a
_cod_depositor_comments 'Adding full bibliography for 7062307--7062310.cif.'
_cod_database_code 7062309
_olex2_refinement_description
;
1. Fixed Uiso
 At 1.2 times of:
  All C(H) groups, All C(H,H) groups, All N(H) groups
 At 1.5 times of:
  All C(H,H,H) groups, All O(H,H) groups
2.a Free rotating group:
 O2W(H2Wa,H2Wb)
2.b Rotating group:
 O3W(H3Wa,H3Wb), O1W(H1Wa,H1Wb)
2.c Secondary CH2 refined with riding coordinates:
 C19(H19a,H19b), C33(H33a,H33b), C47(H47a,H47b)
2.d Aromatic/amide H refined with riding coordinates:
 C2(H2), C3D(H3D), C4(H4), C6(H6), N7(H7), C13(H13), C14(H14), C15(H15),
 C16(H16), C17(H17), C27(H27), C28(H28), C29(H29), C30(H30), C31(H31), C41(H41),
  C42(H42), C43(H43), C44(H44), C45(H45)
2.e Idealised Me refined as rotating group:
 C1D(H1Da,H1Db,H1Dc), C2D(H2Da,H2Db,H2Dc), C18(H18a,H18b,H18c), C20(H20a,H20b,
 H20c), C32(H32a,H32b,H32c), C34(H34a,H34b,H34c), C46(H46a,H46b,H46c), C48(H48a,
 H48b,H48c)
;
_smtbx_masks_void_probe_radius 1.2
_smtbx_masks_void_truncation_radius 1.2
_olex2_submission_special_instructions 'No special instructions were received'

loop_
_space_group_symop_id
_space_group_symop_operation_xyz
1 x,y,z
2 -x,-y,-z

loop_
_atom_site_label
_atom_site_type_symbol
_atom_site_fract_x
_atom_site_fract_y
_atom_site_fract_z
_atom_site_U_iso_or_equiv
_atom_site_adp_type
_atom_site_occupancy
_atom_site_refinement_flags_posn
_atom_site_disorder_group
Mo1 Mo 0.97332(4) -0.39983(2) 0.750197(13) 0.02486(9) Uani 1.000000 . .
O1D O 1.3341(3) 0.1753(3) 0.90042(14) 0.0392(8) Uani 1.000000 . .
O1 O 1.0960(4) -0.3911(2) 0.80306(12) 0.0357(7) Uani 1.000000 . .
N1 N 0.8546(4) -0.2681(2) 0.68046(13) 0.0262(7) Uani 1.000000 . .
C1 C 0.8852(4) -0.1116(3) 0.73959(14) 0.0222(7) Uani 1.000000 . .
N1D N 1.5582(6) 0.1484(4) 0.8909(3) 0.0656(16) Uani 1.000000 . .
C1D C 1.7062(8) 0.1457(8) 0.9165(4) 0.102(3) Uani 1.000000 . .
H1Da H 1.728(4) 0.081(2) 0.905(2) 0.152(5) Uiso 1.000000 GR .
H1Db H 1.7778(13) 0.198(4) 0.909(2) 0.152(5) Uiso 1.000000 GR .
H1Dc H 1.708(3) 0.157(6) 0.9526(5) 0.152(5) Uiso 1.000000 GR .
Mo2 Mo 1.15358(4) 0.17077(3) 0.949756(13) 0.02725(9) Uani 1.000000 . .
O2 O 0.8094(4) -0.4534(2) 0.76295(12) 0.0364(7) Uani 1.000000 . .
N2 N 0.8697(4) -0.3683(2) 0.67632(12) 0.0224(6) Uani 1.000000 . .
C2 C 0.9498(4) -0.0505(3) 0.78663(14) 0.0238(7) Uani 1.000000 . .
H2 H 1.0049(4) -0.0761(3) 0.81016(14) 0.0285(9) Uiso 1.000000 R .
C2D C 1.5290(10) 0.1307(9) 0.8369(4) 0.100(3) Uani 1.000000 . .
H2Da H 1.576(7) 0.189(2) 0.8258(4) 0.150(5) Uiso 1.000000 GR .
H2Db H 1.566(7) 0.073(4) 0.8228(4) 0.150(5) Uiso 1.000000 GR .
H2Dc H 1.4253(11) 0.118(6) 0.8258(4) 0.150(5) Uiso 1.000000 GR .
O2W O 1.1308(7) -0.4827(4) 0.5426(2) 0.0815(16) Uani 1.000000 . .
H2Wa H 1.132(10) -0.441(6) 0.570(2) 0.122(2) Uiso 1.000000 G .
H2Wb H 1.216(5) -0.466(7) 0.535(3) 0.122(2) Uiso 1.000000 G .
O3W O 0.6545(3) 0.1022(2) 0.56065(10) 0.0230(5) Uani 1.000000 . .
H3Wa H 0.6259(11) 0.101(3) 0.5295(4) 0.0344(8) Uiso 1.000000 GR .
H3Wb H 0.680(3) 0.1649(7) 0.5747(10) 0.0344(8) Uiso 1.000000 GR .
Mo3 Mo 0.46238(3) 0.02728(2) 0.594598(11) 0.01793(8) Uani 1.000000 . .
O3 O 1.0085(3) -0.5197(2) 0.70396(11) 0.0279(6) Uani 1.000000 . .
N3 N 0.8162(4) -0.7013(2) 0.59869(12) 0.0217(6) Uani 1.000000 . .
C3 C 0.9314(4) 0.0493(3) 0.79826(14) 0.0224(7) Uani 1.000000 . .
C3D C 1.4581(6) 0.1678(5) 0.9175(3) 0.0565(15) Uani 1.000000 . .
H3D H 1.4817(6) 0.1770(5) 0.9526(3) 0.0678(19) Uiso 1.000000 R .
O4 O 0.9559(3) -0.2560(2) 0.76365(11) 0.0272(6) Uani 1.000000 . .
N4 N 0.9100(3) -0.6684(2) 0.64421(12) 0.0209(6) Uani 1.000000 . .
C4 C 0.8455(4) 0.0870(3) 0.76374(14) 0.0211(7) Uani 1.000000 . .
H4 H 0.8314(4) 0.1530(3) 0.77197(14) 0.0254(8) Uiso 1.000000 R .
N5 N 1.0172(4) 0.2150(2) 0.84927(12) 0.0241(7) Uani 1.000000 . .
O5 O 1.0119(4) 0.1830(3) 0.98117(12) 0.0389(7) Uani 1.000000 . .
C5 C 0.7809(4) 0.0252(3) 0.71696(14) 0.0194(7) Uani 1.000000 . .
O6 O 1.2343(4) 0.0853(3) 0.97419(13) 0.0449(9) Uani 1.000000 . .
N6 N 1.0867(3) 0.2690(2) 0.89753(12) 0.0223(6) Uani 1.000000 . .
C6 C 0.8005(4) -0.0728(3) 0.70470(13) 0.0205(7) Uani 1.000000 . .
H6 H 0.7575(4) -0.1135(3) 0.67318(13) 0.0245(8) Uiso 1.000000 R .
O7 O 1.0505(3) 0.0785(2) 0.88454(10) 0.0271(6) Uani 1.000000 . .
N7 N 1.2848(5) 0.5570(3) 1.01811(14) 0.0355(9) Uani 1.000000 . .
H7 H 1.3118(5) 0.6162(3) 1.03768(14) 0.0426(10) Uiso 1.000000 R .
C7 C 0.9002(4) -0.2178(3) 0.72585(15) 0.0251(8) Uani 1.000000 . .
O8 O 1.2878(3) 0.2993(2) 0.98635(11) 0.0310(6) Uani 1.000000 . .
N8 N 1.3306(4) 0.4698(3) 1.02530(13) 0.0285(7) Uani 1.000000 . .
C8 C 0.8215(4) -0.4283(3) 0.63177(15) 0.0245(8) Uani 1.000000 . .
O9 O 0.3344(3) -0.0132(2) 0.62883(11) 0.0267(6) Uani 1.000000 . .
N9 N 0.6572(4) 0.1517(2) 0.69330(12) 0.0220(6) Uani 1.000000 . .
C9 C 0.9217(4) -0.5678(3) 0.66171(14) 0.0215(7) Uani 1.000000 . .
O10 O 0.4434(3) -0.0687(2) 0.54268(10) 0.0231(5) Uani 1.000000 . .
N10 N 0.5567(3) 0.1684(2) 0.65500(11) 0.0195(6) Uani 1.000000 . .
C10 C 0.8336(4) -0.5329(3) 0.62664(14) 0.0227(7) Uani 1.000000 . .
O11 O 0.6285(3) -0.00103(19) 0.63712(9) 0.0198(5) Uani 1.000000 . .
N11 N 0.2644(4) 0.3554(3) 0.58254(13) 0.0300(8) Uani 1.000000 . .
C11 C 0.7715(4) -0.6206(3) 0.58814(14) 0.0229(7) Uani 1.000000 . .
O12 O 0.3637(3) 0.1204(2) 0.56324(10) 0.0247(6) Uani 1.000000 . .
N12 N 0.2618(4) 0.2593(2) 0.55521(12) 0.0235(6) Uani 1.000000 . .
C12 C 0.9924(4) -0.7354(3) 0.66298(14) 0.0209(7) Uani 1.000000 . .
C13 C 1.0188(4) -0.8158(3) 0.62879(16) 0.0254(8) Uani 1.000000 . .
H13 H 0.9815(4) -0.8265(3) 0.59441(16) 0.0304(9) Uiso 1.000000 R .
C14 C 1.1012(5) -0.8797(3) 0.64640(17) 0.0292(8) Uani 1.000000 . .
H14 H 1.1191(5) -0.9340(3) 0.62371(17) 0.0351(10) Uiso 1.000000 R .
C15 C 1.1575(4) -0.8638(3) 0.69760(17) 0.0284(8) Uani 1.000000 . .
H15 H 1.2148(4) -0.9061(3) 0.70913(17) 0.0341(10) Uiso 1.000000 R .
C16 C 1.1276(4) -0.7843(3) 0.73138(16) 0.0274(8) Uani 1.000000 . .
H16 H 1.1638(4) -0.7741(3) 0.76583(16) 0.0328(10) Uiso 1.000000 R .
C17 C 1.0449(4) -0.7202(3) 0.71444(15) 0.0257(8) Uani 1.000000 . .
H17 H 1.0245(4) -0.6672(3) 0.73731(15) 0.0308(9) Uiso 1.000000 R .
C18 C 0.6636(5) -0.6341(3) 0.54049(15) 0.0308(9) Uani 1.000000 . .
H18a H 0.7098(12) -0.600(2) 0.5168(5) 0.0462(13) Uiso 1.000000 GR .
H18b H 0.631(3) -0.7051(3) 0.5256(7) 0.0462(13) Uiso 1.000000 GR .
H18c H 0.5813(18) -0.606(2) 0.5486(2) 0.0462(13) Uiso 1.000000 GR .
C19 C 0.7626(5) -0.3896(3) 0.58711(15) 0.0298(9) Uani 1.000000 . .
H19a H 0.7708(5) -0.4353(3) 0.55626(15) 0.0358(10) Uiso 1.000000 R .
H19b H 0.8227(5) -0.3239(3) 0.58769(15) 0.0358(10) Uiso 1.000000 R .
C20 C 0.6047(6) -0.3792(4) 0.5853(2) 0.0454(12) Uani 1.000000 . .
H20a H 0.5746(15) -0.354(3) 0.5558(9) 0.0681(18) Uiso 1.000000 GR .
H20b H 0.5436(8) -0.4443(7) 0.5838(16) 0.0681(18) Uiso 1.000000 GR .
H20c H 0.5956(10) -0.333(2) 0.6153(8) 0.0681(18) Uiso 1.000000 GR .
C21 C 1.0033(4) 0.1187(3) 0.84671(14) 0.0233(7) Uani 1.000000 . .
C22 C 1.0935(4) 0.3666(3) 0.90585(14) 0.0216(7) Uani 1.000000 . .
C23 C 1.2626(4) 0.3908(3) 0.98772(14) 0.0243(8) Uani 1.000000 . .
C24 C 1.1718(4) 0.4267(3) 0.95378(15) 0.0243(8) Uani 1.000000 . .
C25 C 1.1916(5) 0.5315(3) 0.97546(16) 0.0300(9) Uani 1.000000 . .
C26 C 1.4378(5) 0.4761(3) 1.06833(15) 0.0285(8) Uani 1.000000 . .
C27 C 1.4834(6) 0.3923(4) 1.0802(2) 0.0480(13) Uani 1.000000 . .
H27 H 1.4473(6) 0.3288(4) 1.0591(2) 0.0576(16) Uiso 1.000000 R .
C28 C 1.5838(7) 0.4027(4) 1.1240(2) 0.0498(14) Uani 1.000000 . .
H28 H 1.6126(7) 0.3457(4) 1.1325(2) 0.0598(16) Uiso 1.000000 R .
C29 C 1.6401(5) 0.4957(4) 1.15450(16) 0.0356(10) Uani 1.000000 . .
H29 H 1.7056(5) 0.5021(4) 1.18408(16) 0.0427(12) Uiso 1.000000 R .
C30 C 1.6000(5) 0.5801(4) 1.14147(17) 0.0351(10) Uani 1.000000 . .
H30 H 1.6412(5) 0.6439(4) 1.16170(17) 0.0422(12) Uiso 1.000000 R .
C31 C 1.4992(5) 0.5713(3) 1.09867(16) 0.0304(9) Uani 1.000000 . .
H31 H 1.4723(5) 0.6288(3) 1.09012(16) 0.0365(10) Uiso 1.000000 R .
C32 C 1.1186(6) 0.6104(3) 0.95862(18) 0.0413(12) Uani 1.000000 . .
H32a H 1.140(4) 0.6702(11) 0.9852(6) 0.0620(18) Uiso 1.000000 GR .
H32b H 1.154(3) 0.627(2) 0.9288(9) 0.0620(18) Uiso 1.000000 GR .
H32c H 1.0146(7) 0.5849(12) 0.9510(14) 0.0620(18) Uiso 1.000000 GR .
C33 C 1.0242(4) 0.4147(3) 0.86645(15) 0.0256(8) Uani 1.000000 . .
H33a H 1.0702(4) 0.4862(3) 0.87320(15) 0.0308(9) Uiso 1.000000 R .
H33b H 1.0421(4) 0.3836(3) 0.83332(15) 0.0308(9) Uiso 1.000000 R .
C34 C 0.8596(5) 0.4043(4) 0.8653(2) 0.0388(10) Uani 1.000000 . .
H34a H 0.8221(9) 0.441(2) 0.8413(11) 0.0582(16) Uiso 1.000000 GR .
H34b H 0.8123(7) 0.3339(5) 0.8553(14) 0.0582(16) Uiso 1.000000 GR .
H34c H 0.8409(6) 0.432(3) 0.8985(4) 0.0582(16) Uiso 1.000000 GR .
C35 C 0.6841(4) 0.0627(3) 0.68121(13) 0.0188(7) Uani 1.000000 . .
C36 C 0.5289(4) 0.2601(3) 0.66204(15) 0.0228(7) Uani 1.000000 . .
C37 C 0.3532(4) 0.2133(3) 0.58105(14) 0.0215(7) Uani 1.000000 . .
C38 C 0.4222(4) 0.2813(3) 0.62580(15) 0.0244(8) Uani 1.000000 . .
C39 C 0.3578(5) 0.3684(3) 0.62423(16) 0.0295(9) Uani 1.000000 . .
C40 C 0.1675(4) 0.2195(3) 0.50815(15) 0.0233(7) Uani 1.000000 . .
C41 C 0.2092(4) 0.1534(3) 0.47028(15) 0.0249(8) Uani 1.000000 . .
H41 H 0.2991(4) 0.1345(3) 0.47540(15) 0.0299(9) Uiso 1.000000 R .
C42 C 0.1153(5) 0.1161(3) 0.42496(16) 0.0282(8) Uani 1.000000 . .
H42 H 0.1413(5) 0.0703(3) 0.39965(16) 0.0339(10) Uiso 1.000000 R .
C43 C -0.0166(5) 0.1453(3) 0.41633(17) 0.0318(9) Uani 1.000000 . .
H43 H -0.0774(5) 0.1212(3) 0.38507(17) 0.0382(11) Uiso 1.000000 R .
C44 C -0.0583(5) 0.2109(4) 0.45457(19) 0.0370(10) Uani 1.000000 . .
H44 H -0.1482(5) 0.2297(4) 0.44913(19) 0.0444(12) Uiso 1.000000 R .
C45 C 0.0338(5) 0.2488(4) 0.50103(17) 0.0318(9) Uani 1.000000 . .
H45 H 0.0064(5) 0.2927(4) 0.52679(17) 0.0381(11) Uiso 1.000000 R .
C46 C 0.3797(7) 0.4661(4) 0.6620(2) 0.0453(13) Uani 1.000000 . .
H46a H 0.4806(12) 0.5003(15) 0.6674(12) 0.0680(19) Uiso 1.000000 GR .
H46b H 0.319(3) 0.5083(13) 0.6494(7) 0.0680(19) Uiso 1.000000 GR .
H46c H 0.354(4) 0.4525(4) 0.6936(5) 0.0680(19) Uiso 1.000000 GR .
C47 C 0.6073(5) 0.3397(3) 0.70774(16) 0.0272(8) Uani 1.000000 . .
H47a H 0.7057(5) 0.3295(3) 0.71664(16) 0.0326(10) Uiso 1.000000 R .
H47b H 0.6147(5) 0.4063(3) 0.69960(16) 0.0326(10) Uiso 1.000000 R .
C48 C 0.5274(5) 0.3354(4) 0.75250(18) 0.0377(10) Uani 1.000000 . .
H48a H 0.4296(14) 0.345(3) 0.7436(5) 0.0566(15) Uiso 1.000000 GR .
H48b H 0.524(4) 0.2705(11) 0.7615(9) 0.0566(15) Uiso 1.000000 GR .
H48c H 0.578(2) 0.3880(19) 0.7808(5) 0.0566(15) Uiso 1.000000 GR .
O1W O 1.1744(4) -0.3241(3) 0.71829(17) 0.0465(10) Uani 1.000000 . 1
O1B O 1.0903(8) -0.3702(5) 0.7171(2) 0.091(2) Uani 1.000000 . -1
H1Wa H 1.2608(15) -0.299(4) 0.7342(5) 0.0698(15) Uiso 1.000000 GR 1
H1Wb H 1.1780(15) -0.315(4) 0.6882(5) 0.0698(15) Uiso 1.000000 GR 1

loop_
_atom_site_aniso_label
_atom_site_aniso_U_11
_atom_site_aniso_U_22
_atom_site_aniso_U_33
_atom_site_aniso_U_12
_atom_site_aniso_U_13
_atom_site_aniso_U_23
Mo1 0.02876(18) 0.01768(16) 0.02438(17) 0.00147(12) -0.00328(13) 0.00327(12)
O1D 0.0280(16) 0.0363(18) 0.048(2) 0.0093(13) 0.0000(14) -0.0016(15)
O1 0.0432(18) 0.0250(15) 0.0344(16) 0.0052(13) -0.0082(14) 0.0059(13)
N1 0.0344(18) 0.0155(15) 0.0259(16) 0.0069(13) -0.0014(14) -0.0002(13)
C1 0.0250(18) 0.0164(16) 0.0232(18) 0.0031(14) -0.0000(14) 0.0027(14)
N1D 0.042(3) 0.062(3) 0.111(5) 0.022(2) 0.031(3) 0.041(3)
C1D 0.040(4) 0.129(8) 0.161(10) 0.028(4) 0.023(5) 0.079(7)
Mo2 0.03241(19) 0.02386(17) 0.02205(16) 0.00677(14) -0.00504(13) 0.00151(13)
O2 0.0404(18) 0.0274(16) 0.0352(17) -0.0040(13) 0.0010(14) 0.0054(13)
N2 0.0249(16) 0.0166(14) 0.0253(16) 0.0061(12) 0.0008(12) 0.0040(12)
C2 0.0256(18) 0.0227(18) 0.0211(17) 0.0054(14) -0.0009(14) 0.0025(14)
C2D 0.080(6) 0.138(9) 0.105(7) 0.043(6) 0.041(5) 0.047(7)
O2W 0.090(4) 0.063(3) 0.097(4) 0.022(3) 0.004(3) 0.032(3)
O3W 0.0281(14) 0.0188(12) 0.0179(12) -0.0010(10) 0.0017(10) 0.0003(10)
Mo3 0.01892(15) 0.01341(14) 0.01894(15) 0.00280(11) -0.00153(11) 0.00064(11)
O3 0.0315(15) 0.0155(12) 0.0309(15) 0.0056(11) -0.0064(12) -0.0025(11)
N3 0.0243(16) 0.0175(14) 0.0204(15) 0.0001(12) 0.0022(12) 0.0013(12)
C3 0.0249(18) 0.0213(18) 0.0177(16) 0.0020(14) 0.0006(14) 0.0008(14)
C3D 0.037(3) 0.047(3) 0.082(5) 0.012(2) 0.004(3) 0.004(3)
O4 0.0339(15) 0.0200(13) 0.0253(14) 0.0055(11) -0.0030(11) 0.0042(11)
N4 0.0223(15) 0.0159(14) 0.0218(15) 0.0019(11) 0.0025(12) 0.0001(12)
C4 0.0194(16) 0.0199(17) 0.0217(17) 0.0030(13) -0.0006(13) 0.0019(14)
N5 0.0266(16) 0.0220(16) 0.0193(15) 0.0047(13) -0.0036(12) -0.0013(12)
O5 0.0452(19) 0.0414(19) 0.0287(16) 0.0095(15) 0.0050(14) 0.0039(14)
C5 0.0156(16) 0.0201(17) 0.0211(17) 0.0015(13) 0.0015(13) 0.0038(14)
O6 0.062(2) 0.0345(18) 0.0343(17) 0.0187(16) -0.0121(16) 0.0033(14)
N6 0.0217(15) 0.0220(15) 0.0188(14) 0.0032(12) -0.0035(12) -0.0013(12)
C6 0.0216(17) 0.0208(17) 0.0161(16) 0.0021(13) 0.0008(13) 0.0004(13)
O7 0.0345(15) 0.0196(13) 0.0230(13) 0.0049(11) -0.0057(11) 0.0014(11)
N7 0.051(2) 0.0233(17) 0.0269(18) 0.0113(16) -0.0064(16) -0.0038(14)
C7 0.029(2) 0.0186(17) 0.0240(18) 0.0045(14) -0.0048(15) 0.0020(14)
O8 0.0341(16) 0.0230(14) 0.0287(15) 0.0063(12) -0.0105(12) -0.0024(12)
N8 0.0349(19) 0.0235(17) 0.0234(16) 0.0083(14) -0.0039(14) -0.0012(13)
C8 0.0284(19) 0.0202(18) 0.0224(18) 0.0034(15) 0.0005(15) 0.0022(14)
O9 0.0237(14) 0.0266(14) 0.0293(14) 0.0053(11) 0.0025(11) 0.0061(12)
N9 0.0247(16) 0.0191(15) 0.0193(14) 0.0037(12) -0.0025(12) 0.0018(12)
C9 0.0235(18) 0.0148(16) 0.0245(18) 0.0041(13) 0.0043(14) -0.0001(14)
O10 0.0249(13) 0.0178(12) 0.0228(13) 0.0026(10) -0.0046(10) 0.0017(10)
N10 0.0239(15) 0.0145(14) 0.0177(14) 0.0038(11) -0.0012(11) 0.0003(11)
C10 0.0236(18) 0.0188(17) 0.0224(17) 0.0009(14) 0.0017(14) 0.0012(14)
O11 0.0226(12) 0.0163(12) 0.0177(12) 0.0050(10) -0.0027(10) -0.0007(10)
N11 0.044(2) 0.0216(16) 0.0274(17) 0.0144(15) 0.0064(15) 0.0048(14)
C11 0.0284(19) 0.0192(17) 0.0207(17) 0.0040(14) 0.0061(14) 0.0025(14)
O12 0.0297(14) 0.0170(12) 0.0250(13) 0.0088(11) -0.0043(11) 0.0002(10)
N12 0.0308(17) 0.0198(15) 0.0235(16) 0.0119(13) 0.0067(13) 0.0050(13)
C12 0.0185(16) 0.0168(16) 0.0259(18) -0.0005(13) 0.0047(14) 0.0042(14)
C13 0.0228(18) 0.0230(18) 0.0286(19) 0.0040(14) 0.0054(15) 0.0011(15)
C14 0.027(2) 0.0216(19) 0.037(2) 0.0060(15) 0.0075(17) -0.0009(16)
C15 0.0205(18) 0.026(2) 0.041(2) 0.0073(15) 0.0059(16) 0.0095(17)
C16 0.0256(19) 0.0252(19) 0.030(2) 0.0021(15) 0.0024(15) 0.0067(16)
C17 0.029(2) 0.0209(18) 0.0257(19) 0.0041(15) 0.0045(15) 0.0021(15)
C18 0.042(2) 0.0230(19) 0.0224(19) 0.0049(17) -0.0034(17) -0.0001(15)
C19 0.041(2) 0.025(2) 0.0224(19) 0.0056(17) 0.0023(17) 0.0064(16)
C20 0.048(3) 0.042(3) 0.041(3) 0.011(2) -0.013(2) 0.009(2)
C21 0.0220(18) 0.0229(18) 0.0221(17) 0.0038(14) -0.0010(14) 0.0016(14)
C22 0.0201(17) 0.0230(18) 0.0207(17) 0.0055(14) 0.0010(13) 0.0021(14)
C23 0.0248(18) 0.0245(18) 0.0212(17) 0.0049(15) 0.0014(14) 0.0005(15)
C24 0.0270(19) 0.0215(18) 0.0216(17) 0.0051(15) -0.0005(14) 0.0002(14)
C25 0.039(2) 0.025(2) 0.0233(19) 0.0088(17) 0.0010(16) -0.0005(16)
C26 0.029(2) 0.031(2) 0.0213(18) 0.0037(16) -0.0016(15) 0.0007(16)
C27 0.061(3) 0.029(2) 0.041(3) 0.003(2) -0.020(2) 0.000(2)
C28 0.060(3) 0.042(3) 0.040(3) 0.010(2) -0.019(2) 0.008(2)
C29 0.032(2) 0.048(3) 0.0226(19) 0.0053(19) -0.0028(16) 0.0026(19)
C30 0.029(2) 0.041(3) 0.027(2) -0.0003(18) -0.0022(17) -0.0035(18)
C31 0.033(2) 0.030(2) 0.0235(19) 0.0017(17) 0.0002(16) -0.0008(16)
C32 0.064(3) 0.023(2) 0.032(2) 0.016(2) -0.008(2) -0.0036(18)
C33 0.029(2) 0.0230(18) 0.0222(18) 0.0031(15) -0.0016(15) 0.0030(15)
C34 0.032(2) 0.041(3) 0.046(3) 0.0112(19) 0.001(2) 0.016(2)
C35 0.0167(16) 0.0171(16) 0.0195(16) 0.0001(12) 0.0010(13) 0.0006(13)
C36 0.0266(19) 0.0177(17) 0.0233(18) 0.0028(14) 0.0067(14) 0.0023(14)
C37 0.0248(18) 0.0180(17) 0.0229(17) 0.0068(14) 0.0039(14) 0.0048(14)
C38 0.030(2) 0.0158(17) 0.0268(19) 0.0048(14) 0.0040(15) 0.0031(14)
C39 0.041(2) 0.0190(18) 0.031(2) 0.0108(16) 0.0067(17) 0.0057(16)
C40 0.0257(19) 0.0232(18) 0.0242(18) 0.0069(15) 0.0047(14) 0.0104(15)
C41 0.0242(18) 0.0255(19) 0.0269(19) 0.0074(15) 0.0044(15) 0.0079(16)
C42 0.028(2) 0.027(2) 0.028(2) 0.0019(16) 0.0027(16) 0.0062(16)
C43 0.026(2) 0.031(2) 0.035(2) 0.0015(16) -0.0038(17) 0.0075(18)
C44 0.022(2) 0.048(3) 0.045(3) 0.0106(18) 0.0045(18) 0.015(2)
C45 0.030(2) 0.038(2) 0.033(2) 0.0148(18) 0.0090(17) 0.0113(19)
C46 0.074(4) 0.023(2) 0.039(3) 0.024(2) 0.001(2) -0.0013(19)
C47 0.027(2) 0.0205(18) 0.030(2) 0.0020(15) 0.0036(16) 0.0001(15)
C48 0.038(2) 0.039(3) 0.031(2) 0.005(2) 0.0057(19) -0.0024(19)
O1W 0.0316(19) 0.040(2) 0.060(3) -0.0123(16) 0.0050(18) 0.0124(19)
O1B 0.107(5) 0.083(4) 0.081(4) 0.062(4) -0.016(4) -0.007(3)

loop_
_atom_type_symbol
_atom_type_scat_dispersion_real
_atom_type_scat_dispersion_imag
_atom_type_scat_Cromer_Mann_a1
_atom_type_scat_Cromer_Mann_a2
_atom_type_scat_Cromer_Mann_a3
_atom_type_scat_Cromer_Mann_a4
_atom_type_scat_Cromer_Mann_b1
_atom_type_scat_Cromer_Mann_b2
_atom_type_scat_Cromer_Mann_b3
_atom_type_scat_Cromer_Mann_b4
_atom_type_scat_Cromer_Mann_c
_atom_type_scat_source
_atom_type_scat_dispersion_source
H 0.00000 0.00000 0.49300 0.32291 0.14019 0.04081 10.51090 26.12570 3.14236 57.79970 0.0030380000826 'International Tables Volume C Table 6.1.1.4 (pp. 500-502)' 'Henke, Gullikson and Davis, At. Data and Nucl. Data Tables, 1993, 54, 2'
C 0.00347 0.00161 2.31000 1.02000 1.58860 0.86500 20.84390 10.20750 0.56870 51.65120 0.215599998832 'International Tables Volume C Table 6.1.1.4 (pp. 500-502)' 'Henke, Gullikson and Davis, At. Data and Nucl. Data Tables, 1993, 54, 2'
Mo -1.68402 0.70339 3.70250 17.23560 12.88760 3.74290 0.27720 1.09580 11.00400 61.65840 4.38749980927 'International Tables Volume C Table 6.1.1.4 (pp. 500-502)' 'Henke, Gullikson and Davis, At. Data and Nucl. Data Tables, 1993, 54, 2'
O 0.01158 0.00611 3.04850 2.28680 1.54630 0.86700 13.27710 5.70110 0.32390 32.90890 0.250800013542 'International Tables Volume C Table 6.1.1.4 (pp. 500-502)' 'Henke, Gullikson and Davis, At. Data and Nucl. Data Tables, 1993, 54, 2'
N 0.00653 0.00323 12.21260 3.13220 2.01250 1.16630 0.00570 9.89330 28.99750 0.58260 -11.5290002823 'International Tables Volume C Table 6.1.1.4 (pp. 500-502)' 'Henke, Gullikson and Davis, At. Data and Nucl. Data Tables, 1993, 54, 2'

loop_
_geom_angle_atom_site_label_1
_geom_angle_atom_site_label_2
_geom_angle_atom_site_label_3
_geom_angle
_geom_angle_site_symmetry_1
_geom_angle_site_symmetry_3
_geom_angle_publ_flag
O2 Mo1 O1 105.71(16) . . ?
N2 Mo1 O1 160.51(14) . . ?
N2 Mo1 O2 92.27(14) . . ?
O3 Mo1 O1 101.97(14) . . ?
O3 Mo1 O2 98.08(14) . . ?
O3 Mo1 N2 82.42(11) . . ?
O4 Mo1 O1 96.63(13) . . ?
O4 Mo1 O2 99.28(15) . . ?
O4 Mo1 N2 72.63(11) . . ?
O4 Mo1 O3 149.99(12) . . ?
O1W Mo1 O1 85.01(16) . . ?
O1W Mo1 O2 169.26(16) . . ?
O1W Mo1 N2 77.02(14) . . ?
O1W Mo1 O3 79.86(14) . . ?
O1W Mo1 O4 78.52(14) . . ?
O1B Mo1 O1 95.0(2) . . ?
O1B Mo1 O2 157.2(3) . . ?
O1B Mo1 N2 68.8(2) . . ?
O1B Mo1 O3 67.9(2) . . ?
O1B Mo1 O4 87.4(2) . . ?
O1B Mo1 O1W 14.2(3) . . ?
C3D O1D Mo2 120.7(4) . . ?
C7 N1 N2 110.7(3) . . ?
C6 C1 C2 119.8(3) . . ?
C7 C1 C2 121.4(3) . . ?
C7 C1 C6 118.8(3) . . ?
C2D N1D C1D 119.3(7) . . ?
C3D N1D C1D 120.2(7) . . ?
C3D N1D C2D 120.5(6) . . ?
H1Da C1D N1D 109.5 . . ?
H1Db C1D N1D 109.5 . . ?
H1Db C1D H1Da 109.5 . . ?
H1Dc C1D N1D 109.5 . . ?
H1Dc C1D H1Da 109.5 . . ?
H1Dc C1D H1Db 109.5 . . ?
O5 Mo2 O1D 170.15(15) . . ?
O6 Mo2 O1D 84.44(17) . . ?
O6 Mo2 O5 105.40(18) . . ?
N6 Mo2 O1D 78.27(12) . . ?
N6 Mo2 O5 92.00(14) . . ?
N6 Mo2 O6 161.63(16) . . ?
O7 Mo2 O1D 77.83(12) . . ?
O7 Mo2 O5 100.95(14) . . ?
O7 Mo2 O6 97.46(14) . . ?
O7 Mo2 N6 72.99(11) . . ?
O8 Mo2 O1D 79.97(13) . . ?
O8 Mo2 O5 97.41(15) . . ?
O8 Mo2 O6 100.61(15) . . ?
O8 Mo2 N6 82.56(12) . . ?
O8 Mo2 O7 149.73(13) . . ?
N1 N2 Mo1 113.0(2) . . ?
C8 N2 Mo1 130.8(3) . . ?
C8 N2 N1 116.2(3) . . ?
H2 C2 C1 120.2(2) . . ?
C3 C2 C1 119.5(3) . . ?
C3 C2 H2 120.2(2) . . ?
H2Da C2D N1D 109.5 . . ?
H2Db C2D N1D 109.5 . . ?
H2Db C2D H2Da 109.5 . . ?
H2Dc C2D N1D 109.5 . . ?
H2Dc C2D H2Da 109.5 . . ?
H2Dc C2D H2Db 109.5 . . ?
H2Wb O2W H2Wa 104.5 . . ?
H3Wb O3W H3Wa 104.4 . . ?
Mo3 O3W H3Wa 109.4 . . ?
Mo3 O3W H3Wb 109.6 . . ?
O9 Mo3 O3W 170.15(12) . . ?
O10 Mo3 O3W 83.78(11) . . ?
O10 Mo3 O9 105.63(14) . . ?
N10 Mo3 O3W 78.42(10) . . ?
N10 Mo3 O9 91.96(13) . . ?
N10 Mo3 O10 161.64(12) . . ?
O11 Mo3 O3W 79.25(10) . . ?
O11 Mo3 O9 96.05(12) . . ?
O11 Mo3 O10 99.58(11) . . ?
O11 Mo3 N10 72.83(11) . . ?
O12 Mo3 O3W 81.96(11) . . ?
O12 Mo3 O9 98.99(13) . . ?
O12 Mo3 O10 99.45(12) . . ?
O12 Mo3 N10 82.58(11) . . ?
O12 Mo3 O11 151.52(11) . . ?
C9 O3 Mo1 124.6(2) . . ?
C11 N3 N4 106.0(3) . . ?
C4 C3 C2 120.5(3) . . ?
C21 C3 C2 121.6(3) . . ?
C21 C3 C4 117.9(3) . . ?
N1D C3D O1D 125.5(7) . . ?
H3D C3D O1D 117.2(4) . . ?
H3D C3D N1D 117.2(4) . . ?
C7 O4 Mo1 119.3(2) . . ?
C9 N4 N3 110.7(3) . . ?
C12 N4 N3 119.8(3) . . ?
C12 N4 C9 129.0(3) . . ?
H4 C4 C3 120.2(2) . . ?
C5 C4 C3 119.5(3) . . ?
C5 C4 H4 120.2(2) . . ?
C21 N5 N6 110.4(3) . . ?
C6 C5 C4 120.5(3) . . ?
C35 C5 C4 119.9(3) . . ?
C35 C5 C6 119.5(3) . . ?
N5 N6 Mo2 113.8(2) . . ?
C22 N6 Mo2 130.6(3) . . ?
C22 N6 N5 115.4(3) . . ?
C5 C6 C1 120.2(3) . . ?
H6 C6 C1 119.9(2) . . ?
H6 C6 C5 119.9(2) . . ?
C21 O7 Mo2 118.7(2) . . ?
N8 N7 H7 126.9(2) . . ?
C25 N7 H7 126.9(2) . . ?
C25 N7 N8 106.2(3) . . ?
C1 C7 N1 119.8(3) . . ?
O4 C7 N1 124.3(4) . . ?
O4 C7 C1 115.8(3) . . ?
C23 O8 Mo2 125.7(3) . . ?
C23 N8 N7 110.6(3) . . ?
C26 N8 N7 118.5(3) . . ?
C26 N8 C23 130.9(4) . . ?
C10 C8 N2 117.4(3) . . ?
C19 C8 N2 121.7(4) . . ?
C19 C8 C10 120.9(3) . . ?
C35 N9 N10 110.3(3) . . ?
N4 C9 O3 121.2(3) . . ?
C10 C9 O3 131.0(3) . . ?
C10 C9 N4 107.7(3) . . ?
N9 N10 Mo3 112.4(2) . . ?
C36 N10 Mo3 132.2(3) . . ?
C36 N10 N9 115.2(3) . . ?
C9 C10 C8 123.6(3) . . ?
C11 C10 C8 132.3(4) . . ?
C11 C10 C9 104.1(3) . . ?
C35 O11 Mo3 118.4(2) . . ?
C39 N11 N12 106.2(3) . . ?
C10 C11 N3 111.5(3) . . ?
C18 C11 N3 118.1(3) . . ?
C18 C11 C10 130.4(4) . . ?
C37 O12 Mo3 130.9(2) . . ?
C37 N12 N11 110.5(3) . . ?
C40 N12 N11 120.9(3) . . ?
C40 N12 C37 128.5(3) . . ?
C13 C12 N4 118.7(3) . . ?
C17 C12 N4 120.6(3) . . ?
C17 C12 C13 120.7(4) . . ?
H13 C13 C12 120.4(2) . . ?
C14 C13 C12 119.1(4) . . ?
C14 C13 H13 120.4(2) . . ?
H14 C14 C13 119.7(2) . . ?
C15 C14 C13 120.7(4) . . ?
C15 C14 H14 119.7(2) . . ?
H15 C15 C14 120.3(2) . . ?
C16 C15 C14 119.4(4) . . ?
C16 C15 H15 120.3(2) . . ?
H16 C16 C15 119.7(2) . . ?
C17 C16 C15 120.6(4) . . ?
C17 C16 H16 119.7(2) . . ?
C16 C17 C12 119.4(4) . . ?
H17 C17 C12 120.3(2) . . ?
H17 C17 C16 120.3(2) . . ?
H18a C18 C11 109.5 . . ?
H18b C18 C11 109.5 . . ?
H18b C18 H18a 109.5 . . ?
H18c C18 C11 109.5 . . ?
H18c C18 H18a 109.5 . . ?
H18c C18 H18b 109.5 . . ?
H19a C19 C8 108.7(2) . . ?
H19b C19 C8 108.7(2) . . ?
H19b C19 H19a 107.6 . . ?
C20 C19 C8 114.2(4) . . ?
C20 C19 H19a 108.7(3) . . ?
C20 C19 H19b 108.7(3) . . ?
H20a C20 C19 109.5 . . ?
H20b C20 C19 109.5 . . ?
H20b C20 H20a 109.5 . . ?
H20c C20 C19 109.5 . . ?
H20c C20 H20a 109.5 . . ?
H20c C20 H20b 109.5 . . ?
N5 C21 C3 118.0(3) . . ?
O7 C21 C3 117.9(3) . . ?
O7 C21 N5 124.1(3) . . ?
C24 C22 N6 117.7(3) . . ?
C33 C22 N6 121.2(3) . . ?
C33 C22 C24 121.1(3) . . ?
N8 C23 O8 121.9(4) . . ?
C24 C23 O8 130.4(4) . . ?
C24 C23 N8 107.7(3) . . ?
C23 C24 C22 123.9(4) . . ?
C25 C24 C22 131.6(4) . . ?
C25 C24 C23 104.2(3) . . ?
C24 C25 N7 111.3(4) . . ?
C32 C25 N7 118.5(4) . . ?
C32 C25 C24 130.1(4) . . ?
C27 C26 N8 122.5(4) . . ?
C31 C26 N8 118.1(4) . . ?
C31 C26 C27 119.4(4) . . ?
H27 C27 C26 120.1(3) . . ?
C28 C27 C26 119.9(5) . . ?
C28 C27 H27 120.1(3) . . ?
H28 C28 C27 119.8(3) . . ?
C29 C28 C27 120.4(5) . . ?
C29 C28 H28 119.8(3) . . ?
H29 C29 C28 120.1(3) . . ?
C30 C29 C28 119.8(4) . . ?
C30 C29 H29 120.1(3) . . ?
H30 C30 C29 119.7(3) . . ?
C31 C30 C29 120.6(4) . . ?
C31 C30 H30 119.7(3) . . ?
C30 C31 C26 119.8(4) . . ?
H31 C31 C26 120.1(3) . . ?
H31 C31 C30 120.1(3) . . ?
H32a C32 C25 109.5 . . ?
H32b C32 C25 109.5 . . ?
H32b C32 H32a 109.5 . . ?
H32c C32 C25 109.5 . . ?
H32c C32 H32a 109.5 . . ?
H32c C32 H32b 109.5 . . ?
H33a C33 C22 109.0(2) . . ?
H33b C33 C22 109.0(2) . . ?
H33b C33 H33a 107.8 . . ?
C34 C33 C22 112.8(3) . . ?
C34 C33 H33a 109.0(2) . . ?
C34 C33 H33b 109.0(3) . . ?
H34a C34 C33 109.5 . . ?
H34b C34 C33 109.5 . . ?
H34b C34 H34a 109.5 . . ?
H34c C34 C33 109.5 . . ?
H34c C34 H34a 109.5 . . ?
H34c C34 H34b 109.5 . . ?
N9 C35 C5 120.4(3) . . ?
O11 C35 C5 115.9(3) . . ?
O11 C35 N9 123.7(3) . . ?
C38 C36 N10 118.4(3) . . ?
C47 C36 N10 120.4(4) . . ?
C47 C36 C38 121.2(3) . . ?
N12 C37 O12 121.0(3) . . ?
C38 C37 O12 130.9(3) . . ?
C38 C37 N12 108.1(3) . . ?
C37 C38 C36 124.0(3) . . ?
C39 C38 C36 132.6(4) . . ?
C39 C38 C37 103.4(3) . . ?
C38 C39 N11 111.7(4) . . ?
C46 C39 N11 117.8(4) . . ?
C46 C39 C38 130.5(4) . . ?
C41 C40 N12 120.2(3) . . ?
C45 C40 N12 118.5(4) . . ?
C45 C40 C41 121.3(4) . . ?
H41 C41 C40 120.6(2) . . ?
C42 C41 C40 118.8(4) . . ?
C42 C41 H41 120.6(2) . . ?
H42 C42 C41 119.4(2) . . ?
C43 C42 C41 121.3(4) . . ?
C43 C42 H42 119.4(3) . . ?
H43 C43 C42 120.2(3) . . ?
C44 C43 C42 119.6(4) . . ?
C44 C43 H43 120.2(3) . . ?
H44 C44 C43 119.9(3) . . ?
C45 C44 C43 120.3(4) . . ?
C45 C44 H44 119.9(3) . . ?
C44 C45 C40 118.7(4) . . ?
H45 C45 C40 120.7(3) . . ?
H45 C45 C44 120.7(3) . . ?
H46a C46 C39 109.5 . . ?
H46b C46 C39 109.5 . . ?
H46b C46 H46a 109.5 . . ?
H46c C46 C39 109.5 . . ?
H46c C46 H46a 109.5 . . ?
H46c C46 H46b 109.5 . . ?
H47a C47 C36 109.4(2) . . ?
H47b C47 C36 109.4(2) . . ?
H47b C47 H47a 108.0 . . ?
C48 C47 C36 111.1(3) . . ?
C48 C47 H47a 109.4(3) . . ?
C48 C47 H47b 109.4(3) . . ?
H48a C48 C47 109.5 . . ?
H48b C48 C47 109.5 . . ?
H48b C48 H48a 109.5 . . ?
H48c C48 C47 109.5 . . ?
H48c C48 H48a 109.5 . . ?
H48c C48 H48b 109.5 . . ?
H1Wa O1W Mo1 127.6 . . ?
H1Wb O1W Mo1 127.9 . . ?
H1Wb O1W H1Wa 104.5 . . ?

loop_
_geom_bond_atom_site_label_1
_geom_bond_atom_site_label_2
_geom_bond_distance
_geom_bond_site_symmetry_2
_geom_bond_publ_flag
Mo1 O1 1.698(3) . ?
Mo1 O2 1.689(3) . ?
Mo1 N2 2.268(3) . ?
Mo1 O3 1.982(3) . ?
Mo1 O4 1.980(3) . ?
Mo1 O1W 2.330(4) . ?
Mo1 O1B 1.548(8) . ?
O1D Mo2 2.288(4) . ?
O1D C3D 1.230(6) . ?
N1 N2 1.392(4) . ?
N1 C7 1.276(5) . ?
C1 C2 1.390(5) . ?
C1 C6 1.402(5) . ?
C1 C7 1.472(5) . ?
N1D C1D 1.488(9) . ?
N1D C2D 1.424(11) . ?
N1D C3D 1.292(8) . ?
C1D H1Da 0.9600 . ?
C1D H1Db 0.9600 . ?
C1D H1Dc 0.9600 . ?
Mo2 O5 1.685(4) . ?
Mo2 O6 1.695(3) . ?
Mo2 N6 2.237(3) . ?
Mo2 O7 1.996(3) . ?
Mo2 O8 1.983(3) . ?
N2 C8 1.307(5) . ?
C2 H2 0.9300 . ?
C2 C3 1.394(5) . ?
C2D H2Da 0.9600 . ?
C2D H2Db 0.9600 . ?
C2D H2Dc 0.9600 . ?
O2W H2Wa 0.8507 . ?
O2W H2Wb 0.8498 . ?
O3W H3Wa 0.8520 . ?
O3W H3Wb 0.8515 . ?
O3W Mo3 2.292(3) . ?
Mo3 O9 1.686(3) . ?
Mo3 O10 1.709(3) . ?
Mo3 N10 2.253(3) . ?
Mo3 O11 1.966(3) . ?
Mo3 O12 1.962(3) . ?
O3 C9 1.309(5) . ?
N3 N4 1.375(4) . ?
N3 C11 1.318(5) . ?
C3 C4 1.393(5) . ?
C3 C21 1.477(5) . ?
C3D H3D 0.9300 . ?
O4 C7 1.328(5) . ?
N4 C9 1.354(5) . ?
N4 C12 1.427(5) . ?
C4 H4 0.9300 . ?
C4 C5 1.388(5) . ?
N5 N6 1.396(4) . ?
N5 C21 1.290(5) . ?
C5 C6 1.376(5) . ?
C5 C35 1.473(5) . ?
N6 C22 1.304(5) . ?
C6 H6 0.9300 . ?
O7 C21 1.319(5) . ?
N7 H7 0.8600 . ?
N7 N8 1.380(5) . ?
N7 C25 1.312(5) . ?
O8 C23 1.313(5) . ?
N8 C23 1.344(5) . ?
N8 C26 1.425(5) . ?
C8 C10 1.442(5) . ?
C8 C19 1.494(5) . ?
N9 N10 1.397(4) . ?
N9 C35 1.284(5) . ?
C9 C10 1.392(5) . ?
N10 C36 1.315(5) . ?
C10 C11 1.419(5) . ?
O11 C35 1.329(4) . ?
N11 N12 1.383(5) . ?
N11 C39 1.307(6) . ?
C11 C18 1.502(5) . ?
O12 C37 1.303(4) . ?
N12 C37 1.356(5) . ?
N12 C40 1.416(5) . ?
C12 C13 1.385(5) . ?
C12 C17 1.387(5) . ?
C13 H13 0.9300 . ?
C13 C14 1.381(6) . ?
C14 H14 0.9300 . ?
C14 C15 1.387(6) . ?
C15 H15 0.9300 . ?
C15 C16 1.384(6) . ?
C16 H16 0.9300 . ?
C16 C17 1.378(6) . ?
C17 H17 0.9300 . ?
C18 H18a 0.9600 . ?
C18 H18b 0.9600 . ?
C18 H18c 0.9600 . ?
C19 H19a 0.9700 . ?
C19 H19b 0.9700 . ?
C19 C20 1.514(7) . ?
C20 H20a 0.9600 . ?
C20 H20b 0.9600 . ?
C20 H20c 0.9600 . ?
C22 C24 1.437(5) . ?
C22 C33 1.498(5) . ?
C23 C24 1.395(5) . ?
C24 C25 1.418(6) . ?
C25 C32 1.491(6) . ?
C26 C27 1.374(7) . ?
C26 C31 1.390(6) . ?
C27 H27 0.9300 . ?
C27 C28 1.392(7) . ?
C28 H28 0.9300 . ?
C28 C29 1.361(7) . ?
C29 H29 0.9300 . ?
C29 C30 1.371(7) . ?
C30 H30 0.9300 . ?
C30 C31 1.378(6) . ?
C31 H31 0.9300 . ?
C32 H32a 0.9600 . ?
C32 H32b 0.9600 . ?
C32 H32c 0.9600 . ?
C33 H33a 0.9700 . ?
C33 H33b 0.9700 . ?
C33 C34 1.526(6) . ?
C34 H34a 0.9600 . ?
C34 H34b 0.9600 . ?
C34 H34c 0.9600 . ?
C36 C38 1.423(6) . ?
C36 C47 1.504(5) . ?
C37 C38 1.391(5) . ?
C38 C39 1.439(5) . ?
C39 C46 1.495(6) . ?
C40 C41 1.385(6) . ?
C40 C45 1.390(6) . ?
C41 H41 0.9300 . ?
C41 C42 1.376(6) . ?
C42 H42 0.9300 . ?
C42 C43 1.378(6) . ?
C43 H43 0.9300 . ?
C43 C44 1.388(7) . ?
C44 H44 0.9300 . ?
C44 C45 1.392(7) . ?
C45 H45 0.9300 . ?
C46 H46a 0.9600 . ?
C46 H46b 0.9600 . ?
C46 H46c 0.9600 . ?
C47 H47a 0.9700 . ?
C47 H47b 0.9700 . ?
C47 C48 1.509(6) . ?
C48 H48a 0.9600 . ?
C48 H48b 0.9600 . ?
C48 H48c 0.9600 . ?
O1W H1Wa 0.8499 . ?
O1W H1Wb 0.8500 . ?

loop_
_geom_torsion_atom_site_label_1
_geom_torsion_atom_site_label_2
_geom_torsion_atom_site_label_3
_geom_torsion_atom_site_label_4
_geom_torsion
_geom_torsion_site_symmetry_1
_geom_torsion_site_symmetry_2
_geom_torsion_site_symmetry_3
_geom_torsion_site_symmetry_4
_geom_torsion_publ_flag
Mo1 N2 N1 C7 -1.5(3) . . . . ?
Mo1 N2 C8 C10 -0.0(4) . . . . ?
Mo1 N2 C8 C19 -177.2(3) . . . . ?
Mo1 O3 C9 N4 -149.6(3) . . . . ?
Mo1 O3 C9 C10 33.1(4) . . . . ?
Mo1 O4 C7 N1 0.7(3) . . . . ?
Mo1 O4 C7 C1 177.4(3) . . . . ?
O1D C3D N1D C1D 177.4(7) . . . . ?
O1D C3D N1D C2D -1.8(9) . . . . ?
N1 N2 C8 C10 -179.0(3) . . . . ?
N1 N2 C8 C19 3.8(4) . . . . ?
N1 C7 C1 C2 -171.8(4) . . . . ?
N1 C7 C1 C6 10.0(5) . . . . ?
C1 C2 C3 C4 1.9(5) . . . . ?
C1 C2 C3 C21 -177.1(4) . . . . ?
C1 C6 C5 C4 0.5(4) . . . . ?
C1 C6 C5 C35 -176.2(3) . . . . ?
Mo2 N6 N5 C21 2.2(3) . . . . ?
Mo2 N6 C22 C24 9.0(4) . . . . ?
Mo2 N6 C22 C33 -172.1(3) . . . . ?
Mo2 O7 C21 C3 178.1(3) . . . . ?
Mo2 O7 C21 N5 -1.3(3) . . . . ?
Mo2 O8 C23 N8 157.2(3) . . . . ?
Mo2 O8 C23 C24 -24.5(4) . . . . ?
N2 C8 C10 C9 -15.3(5) . . . . ?
N2 C8 C10 C11 167.1(3) . . . . ?
N2 C8 C19 C20 -81.8(4) . . . . ?
C2 C3 C4 C5 -1.6(4) . . . . ?
C2 C3 C21 N5 160.4(4) . . . . ?
C2 C3 C21 O7 -19.1(4) . . . . ?
Mo3 N10 N9 C35 7.9(3) . . . . ?
Mo3 N10 C36 C38 -1.4(4) . . . . ?
Mo3 N10 C36 C47 177.9(3) . . . . ?
Mo3 O11 C35 C5 164.9(2) . . . . ?
Mo3 O11 C35 N9 -14.9(3) . . . . ?
Mo3 O12 C37 N12 -170.6(3) . . . . ?
Mo3 O12 C37 C38 8.6(4) . . . . ?
O3 C9 N4 N3 -178.2(4) . . . . ?
O3 C9 N4 C12 -6.7(5) . . . . ?
O3 C9 C10 C8 -0.6(5) . . . . ?
O3 C9 C10 C11 177.6(5) . . . . ?
N3 N4 C9 C10 -0.3(3) . . . . ?
N3 N4 C12 C13 23.2(4) . . . . ?
N3 N4 C12 C17 -156.8(3) . . . . ?
N3 C11 C10 C8 178.3(3) . . . . ?
N3 C11 C10 C9 0.3(4) . . . . ?
C3 C4 C5 C6 0.4(4) . . . . ?
C3 C4 C5 C35 177.1(3) . . . . ?
C3 C21 N5 N6 179.8(3) . . . . ?
N4 C9 C10 C8 -178.2(3) . . . . ?
N4 C9 C10 C11 -0.0(3) . . . . ?
N4 C12 C13 C14 178.6(3) . . . . ?
N4 C12 C17 C16 -178.2(4) . . . . ?
C4 C5 C35 N9 -1.0(4) . . . . ?
C4 C5 C35 O11 179.2(3) . . . . ?
N5 N6 C22 C24 -176.2(3) . . . . ?
N5 N6 C22 C33 2.7(4) . . . . ?
C5 C35 N9 N10 -176.5(3) . . . . ?
N6 C22 C24 C23 12.2(4) . . . . ?
N6 C22 C24 C25 -175.7(4) . . . . ?
N6 C22 C33 C34 80.4(4) . . . . ?
N7 N8 C23 O8 -179.7(3) . . . . ?
N7 N8 C23 C24 1.6(4) . . . . ?
N7 N8 C26 C27 176.0(5) . . . . ?
N7 N8 C26 C31 -5.0(5) . . . . ?
N7 C25 C24 C22 -173.2(3) . . . . ?
N7 C25 C24 C23 0.1(4) . . . . ?
O8 C23 N8 C26 1.2(5) . . . . ?
O8 C23 C24 C22 -5.6(5) . . . . ?
O8 C23 C24 C25 -179.5(5) . . . . ?
N8 C23 C24 C22 172.9(3) . . . . ?
N8 C23 C24 C25 -1.0(4) . . . . ?
N8 C26 C27 C28 -177.2(5) . . . . ?
N8 C26 C31 C30 178.1(4) . . . . ?
C8 C10 C11 C18 -4.0(6) . . . . ?
N9 N10 C36 C38 -177.0(3) . . . . ?
N9 N10 C36 C47 2.3(4) . . . . ?
C9 C10 C11 C18 178.1(3) . . . . ?
N10 C36 C38 C37 -5.3(4) . . . . ?
N10 C36 C38 C39 173.8(4) . . . . ?
N10 C36 C47 C48 -87.8(4) . . . . ?
N11 N12 C37 O12 177.2(3) . . . . ?
N11 N12 C37 C38 -2.0(3) . . . . ?
N11 N12 C40 C41 147.9(4) . . . . ?
N11 N12 C40 C45 -31.8(4) . . . . ?
N11 C39 C38 C36 178.9(3) . . . . ?
N11 C39 C38 C37 -1.9(4) . . . . ?
O12 C37 N12 C40 0.2(5) . . . . ?
O12 C37 C38 C36 2.4(5) . . . . ?
O12 C37 C38 C39 -176.9(5) . . . . ?
N12 C37 C38 C36 -178.4(3) . . . . ?
N12 C37 C38 C39 2.3(4) . . . . ?
N12 C40 C41 C42 -179.9(4) . . . . ?
N12 C40 C45 C44 179.1(4) . . . . ?
C12 C13 C14 C15 -0.2(4) . . . . ?
C12 C17 C16 C15 -0.5(5) . . . . ?
C13 C14 C15 C16 1.5(5) . . . . ?
C14 C15 C16 C17 -1.1(5) . . . . ?
C22 C24 C25 C32 10.5(6) . . . . ?
C23 C24 C25 C32 -176.3(4) . . . . ?
C26 C27 C28 C29 -1.7(7) . . . . ?
C26 C31 C30 C29 -0.2(5) . . . . ?
C27 C28 C29 C30 -1.3(7) . . . . ?
C28 C29 C30 C31 2.3(6) . . . . ?
C36 C38 C39 C46 -2.2(6) . . . . ?
C37 C38 C39 C46 177.1(4) . . . . ?
C40 C41 C42 C43 1.6(5) . . . . ?
C40 C45 C44 C43 0.0(5) . . . . ?
C41 C42 C43 C44 -2.2(5) . . . . ?
C42 C43 C44 C45 1.3(5) . . . . ?

loop_
_smtbx_masks_void_nr
_smtbx_masks_void_average_x
_smtbx_masks_void_average_y
_smtbx_masks_void_average_z
_smtbx_masks_void_volume
_smtbx_masks_void_count_electrons
_smtbx_masks_void_content
1 -0.341 0.000 0.000 715.5 172.0 ?
2 0.000 0.000 0.500 17.1 0.0 ?
